data_4338891
loop_
_publ_author_name
'Kumar, D. Krishna'
'Das, Amitava'
'Dastidar, Parthasarathi'

_publ_section_title
;
 Metalloporphyrin-based inclusion materials: exploiting ligating
 topologies and hydrogen-bonding backbones in generating new
 supramolecular architectures.
;
_journal_issue 18
_journal_name_full 'Inorganic chemistry'
_journal_page_first 7351
_journal_page_last 7361
_journal_paper_doi 10.1021/ic0702163
_journal_volume 46
_journal_year 2007
_chemical_formula_sum 'C158 H122 N21 O6 Zn3'
_chemical_formula_weight 2606.88
_chemical_name_systematic
; 
 ? 
;
_space_group_IT_number 2
_symmetry_cell_setting triclinic
_symmetry_space_group_name_Hall '-P 1'
_symmetry_space_group_name_H-M 'P -1'
_atom_sites_solution_hydrogens geom
_atom_sites_solution_primary direct
_atom_sites_solution_secondary difmap
_audit_creation_method SHELXL-97
_cell_angle_alpha 92.6800(10)
_cell_angle_beta 91.1970(10)
_cell_angle_gamma 93.4930(10)
_cell_formula_units_Z 2
_cell_length_a 13.3651(8)
_cell_length_b 17.5105(10)
_cell_length_c 28.9961(17)
_cell_measurement_temperature 298(2)
_cell_volume 6764.0(7)
_computing_cell_refinement 'BRUKER AXS SMART 3'
_computing_data_collection 'BRUKER AXS SMART 3'
_computing_data_reduction 'BRUKER AXS SAINT'
_computing_molecular_graphics 'BRUKER SHELXLTL'
_computing_publication_material 'MERCURY 1.4'
_computing_structure_refinement 'SHELXL-97 (Sheldrick, 1997)'
_computing_structure_solution 'SHELXS-97 (Sheldrick, 1990)'
_diffrn_ambient_temperature 298(2)
_diffrn_detector_area_resol_mean 3
_diffrn_measured_fraction_theta_full 0.932
_diffrn_measured_fraction_theta_max 0.932
_diffrn_measurement_device_type 'BRUKER CCD AREA DETECTOR'
_diffrn_measurement_method 'PHI-OMEGA SCAN'
_diffrn_radiation_monochromator graphite
_diffrn_radiation_source 'fine-focus sealed tube'
_diffrn_radiation_type MoK\a
_diffrn_radiation_wavelength 0.71073
_diffrn_reflns_av_R_equivalents 0.0512
_diffrn_reflns_av_sigmaI/netI 0.0770
_diffrn_reflns_limit_h_max 17
_diffrn_reflns_limit_h_min -17
_diffrn_reflns_limit_k_max 23
_diffrn_reflns_limit_k_min -23
_diffrn_reflns_limit_l_max 38
_diffrn_reflns_limit_l_min -38
_diffrn_reflns_number 78134
_diffrn_reflns_theta_full 28.29
_diffrn_reflns_theta_max 28.29
_diffrn_reflns_theta_min 1.17
_exptl_absorpt_coefficient_mu 0.594
_exptl_absorpt_correction_T_max 0.9652
_exptl_absorpt_correction_T_min 0.7971
_exptl_absorpt_correction_type multi-scan
_exptl_absorpt_process_details SADABS
_exptl_crystal_colour PURPLE
_exptl_crystal_density_diffrn 1.280
_exptl_crystal_density_method 'not measured'
_exptl_crystal_description RECTANGULAR-ROD
_exptl_crystal_F_000 2710
_exptl_crystal_size_max 0.40
_exptl_crystal_size_mid 0.18
_exptl_crystal_size_min 0.06
_refine_diff_density_max 1.519
_refine_diff_density_min -0.899
_refine_diff_density_rms 0.094
_refine_ls_extinction_method none
_refine_ls_goodness_of_fit_ref 1.043
_refine_ls_hydrogen_treatment mixed
_refine_ls_matrix_type fullcycle
_refine_ls_number_parameters 1665
_refine_ls_number_reflns 31309
_refine_ls_number_restraints 0
_refine_ls_restrained_S_all 1.043
_refine_ls_R_factor_all 0.0939
_refine_ls_R_factor_gt 0.0655
_refine_ls_shift/su_max 0.020
_refine_ls_shift/su_mean 0.004
_refine_ls_structure_factor_coef Fsqd
_refine_ls_weighting_details 'calc w=1/[\s^2^(Fo^2^)+(0.0913P)^2^+1.0181P] where P=(Fo^2^+2Fc^2^)/3'
_refine_ls_weighting_scheme calc
_refine_ls_wR_factor_gt 0.1604
_refine_ls_wR_factor_ref 0.1730
_reflns_number_gt 22287
_reflns_number_total 31309
_reflns_threshold_expression >2sigma(I)
_cod_data_source_file ic0702163-file001.cif
_cod_data_source_block upordmfm
_cod_depositor_comments
;
The following automatic conversions were performed:

'_symmetry_cell_setting' value 'TRICLINIC' changed to 'triclinic'
according to
/usr/data/users/saulius/automatic-downloads/retrospective/ACS/lib/dictionaries/cif_core.dic
dictionary named 'cif_core.dic' version 2.4.2 from
2011-04-26.

'_exptl_absorpt_correction_type' value 'MULTI-SCAN'
changed to 'multi-scan' according to
/usr/data/users/saulius/automatic-downloads/retrospective/ACS/lib/dictionaries/cif_core.dic
dictionary named 'cif_core.dic' version 2.4.2 from 2011-04-26.

Automatic conversion script
Id: cif_fix_values 2281 2013-09-26 08:29:07Z andrius 
;
_cod_original_sg_symbol_H-M P-1
_cod_database_code 4338891

loop_
_symmetry_equiv_pos_as_xyz
'x, y, z'
'-x, -y, -z'

loop_
_atom_site_label
_atom_site_type_symbol
_atom_site_fract_x
_atom_site_fract_y
_atom_site_fract_z
_atom_site_U_iso_or_equiv
_atom_site_adp_type
_atom_site_occupancy
_atom_site_symmetry_multiplicity
_atom_site_calc_flag
_atom_site_refinement_flags
Zn1 Zn 0.24049(2) 0.444832(19) 0.142863(11) 0.01341(8) Uani 1 1 d .
Zn2 Zn 0.25097(3) 0.82695(2) 0.597600(12) 0.01822(8) Uani 1 1 d .
Zn3 Zn 0.72818(2) 0.961371(18) 0.127685(11) 0.01330(7) Uani 1 1 d .
N1 N 0.27681(18) 0.52367(14) 0.09430(8) 0.0149(5) Uani 1 1 d .
C2 C 0.2118(2) 0.56938(16) 0.07283(10) 0.0151(6) Uani 1 1 d .
C3 C 0.2684(2) 0.62401(17) 0.04615(10) 0.0186(6) Uani 1 1 d .
H3 H 0.2422 0.6612 0.0284 0.022 Uiso 1 1 calc R
C4 C 0.3663(2) 0.61098(17) 0.05179(10) 0.0181(6) Uani 1 1 d .
H4 H 0.4202 0.6376 0.0388 0.022 Uiso 1 1 calc R
C5 C 0.3715(2) 0.54764(16) 0.08188(10) 0.0153(6) Uani 1 1 d .
C6 C 0.4604(2) 0.51568(16) 0.09540(10) 0.0153(6) Uani 1 1 d .
C7 C 0.5990(2) 0.61994(18) 0.10152(11) 0.0201(7) Uani 1 1 d .
H7 H 0.5648 0.6438 0.1252 0.024 Uiso 1 1 calc R
C8 C 0.6903(2) 0.65169(18) 0.08821(11) 0.0232(7) Uani 1 1 d .
H8 H 0.7171 0.6967 0.1031 0.028 Uiso 1 1 calc R
C9 C 0.7424(2) 0.61739(19) 0.05283(11) 0.0228(7) Uani 1 1 d .
H9 H 0.8043 0.6387 0.0442 0.027 Uiso 1 1 calc R
C10 C 0.7011(2) 0.55096(19) 0.03049(12) 0.0254(7) Uani 1 1 d .
H10 H 0.7347 0.5282 0.0062 0.030 Uiso 1 1 calc R
C11 C 0.6101(2) 0.51817(19) 0.04402(11) 0.0232(7) Uani 1 1 d .
H11 H 0.5838 0.4730 0.0291 0.028 Uiso 1 1 calc R
C12 C 0.5576(2) 0.55214(17) 0.07969(10) 0.0155(6) Uani 1 1 d .
C13 C 0.4669(2) 0.45145(17) 0.12238(10) 0.0160(6) Uani 1 1 d .
C14 C 0.5593(2) 0.41784(18) 0.13524(11) 0.0212(7) Uani 1 1 d .
H14 H 0.6237 0.4350 0.1275 0.025 Uiso 1 1 calc R
C15 C 0.5343(2) 0.35655(18) 0.16061(11) 0.0197(6) Uani 1 1 d .
H15 H 0.5781 0.3239 0.1736 0.024 Uiso 1 1 calc R
C16 C 0.4260(2) 0.35200(17) 0.16352(10) 0.0175(6) Uani 1 1 d .
N17 N 0.38702(18) 0.41059(14) 0.14008(8) 0.0161(5) Uani 1 1 d .
C18 C 0.3691(2) 0.29664(17) 0.18686(10) 0.0179(6) Uani 1 1 d .
C19 C 0.4231(2) 0.23176(17) 0.20620(10) 0.0166(6) Uani 1 1 d .
C20 C 0.4581(2) 0.17582(17) 0.17628(11) 0.0209(7) Uani 1 1 d .
H20 H 0.4513 0.1804 0.1446 0.025 Uiso 1 1 calc R
C21 C 0.5031(2) 0.11307(18) 0.19315(12) 0.0242(7) Uani 1 1 d .
H21 H 0.5271 0.0763 0.1728 0.029 Uiso 1 1 calc R
C22 C 0.5124(2) 0.10533(19) 0.24001(12) 0.0265(8) Uani 1 1 d .
H22 H 0.5419 0.0631 0.2514 0.032 Uiso 1 1 calc R
C23 C 0.4780(3) 0.1600(2) 0.26978(12) 0.0347(9) Uani 1 1 d .
H23 H 0.4845 0.1548 0.3014 0.042 Uiso 1 1 calc R
C24 C 0.4336(3) 0.2233(2) 0.25340(12) 0.0317(8) Uani 1 1 d .
H24 H 0.4106 0.2601 0.2741 0.038 Uiso 1 1 calc R
C25 C 0.2645(2) 0.29381(17) 0.19170(10) 0.0169(6) Uani 1 1 d .
C26 C 0.2074(2) 0.23403(18) 0.21334(11) 0.0215(7) Uani 1 1 d .
H26 H 0.2330 0.1929 0.2278 0.026 Uiso 1 1 calc R
C27 C 0.1102(2) 0.24829(18) 0.20883(11) 0.0215(7) Uani 1 1 d .
H27 H 0.0560 0.2190 0.2196 0.026 Uiso 1 1 calc R
C28 C 0.1057(2) 0.31784(16) 0.18409(10) 0.0158(6) Uani 1 1 d .
N29 N 0.20067(17) 0.34498(13) 0.17426(8) 0.0146(5) Uani 1 1 d .
C30 C 0.0159(2) 0.34947(16) 0.17060(10) 0.0156(6) Uani 1 1 d .
C31 C -0.0798(2) 0.30984(17) 0.18546(11) 0.0177(6) Uani 1 1 d .
C32 C -0.1090(2) 0.31547(18) 0.23115(11) 0.0238(7) Uani 1 1 d .
H32 H -0.0691 0.3448 0.2528 0.029 Uiso 1 1 calc R
C33 C -0.1970(3) 0.2777(2) 0.24476(13) 0.0301(8) Uani 1 1 d .
H33 H -0.2157 0.2818 0.2754 0.036 Uiso 1 1 calc R
C34 C -0.2568(2) 0.2338(2) 0.21286(13) 0.0295(8) Uani 1 1 d .
H34 H -0.3161 0.2089 0.2220 0.035 Uiso 1 1 calc R
C35 C -0.2284(2) 0.22717(19) 0.16760(13) 0.0281(8) Uani 1 1 d .
H35 H -0.2680 0.1969 0.1463 0.034 Uiso 1 1 calc R
C36 C -0.1413(2) 0.26525(18) 0.15349(12) 0.0241(7) Uani 1 1 d .
H36 H -0.1235 0.2612 0.1227 0.029 Uiso 1 1 calc R
C37 C 0.0097(2) 0.41359(17) 0.14360(10) 0.0160(6) Uani 1 1 d .
N38 N 0.08998(18) 0.45557(14) 0.12710(8) 0.0154(5) Uani 1 1 d .
C39 C 0.0505(2) 0.51165(17) 0.10151(10) 0.0173(6) Uani 1 1 d .
C40 C -0.0567(2) 0.50466(17) 0.10232(11) 0.0196(6) Uani 1 1 d .
H40 H -0.1004 0.5358 0.0878 0.024 Uiso 1 1 calc R
C41 C -0.0827(2) 0.44431(17) 0.12812(10) 0.0182(6) Uani 1 1 d .
H41 H -0.1474 0.4261 0.1346 0.022 Uiso 1 1 calc R
C42 C 0.1072(2) 0.56532(16) 0.07667(10) 0.0142(6) Uani 1 1 d .
C43 C 0.0503(2) 0.62248(17) 0.05089(10) 0.0166(6) Uani 1 1 d .
C44 C 0.0208(2) 0.68870(18) 0.07329(11) 0.0205(7) Uani 1 1 d .
H44 H 0.0344 0.6971 0.1048 0.025 Uiso 1 1 calc R
C45 C -0.0287(2) 0.74295(19) 0.04941(12) 0.0241(7) Uani 1 1 d .
H45 H -0.0471 0.7876 0.0648 0.029 Uiso 1 1 calc R
C46 C -0.0503(2) 0.73007(19) 0.00272(12) 0.0243(7) Uani 1 1 d .
H46 H -0.0844 0.7657 -0.0133 0.029 Uiso 1 1 calc R
C47 C -0.0212(3) 0.6644(2) -0.02016(12) 0.0305(8) Uani 1 1 d .
H47 H -0.0355 0.6558 -0.0516 0.037 Uiso 1 1 calc R
C48 C 0.0296(3) 0.6110(2) 0.00401(11) 0.0261(7) Uani 1 1 d .
H48 H 0.0498 0.5671 -0.0115 0.031 Uiso 1 1 calc R
N55 N 0.3186(2) 0.66755(15) 0.31914(9) 0.0232(6) Uani 1 1 d .
H55 H 0.3617 0.7047 0.3144 0.028 Uiso 1 1 calc R
N49 N 0.26228(13) 0.51773(9) 0.20375(5) 0.0156(5) Uani 1 1 d G
C50 C 0.33086(13) 0.58052(10) 0.20255(5) 0.0200(6) Uani 1 1 d G
H50 H 0.3652 0.5900 0.1756 0.024 Uiso 1 1 calc R
C51 C 0.34811(13) 0.62909(9) 0.24157(6) 0.0193(6) Uani 1 1 d G
H51 H 0.3940 0.6711 0.2408 0.023 Uiso 1 1 calc R
C52 C 0.29678(15) 0.61488(10) 0.28179(5) 0.0181(6) Uani 1 1 d G
C53 C 0.22821(14) 0.55209(11) 0.28299(5) 0.0204(7) Uani 1 1 d G
H53 H 0.1939 0.5426 0.3099 0.025 Uiso 1 1 calc R
C54 C 0.21096(13) 0.50352(9) 0.24397(6) 0.0205(7) Uani 1 1 d G
H54 H 0.1651 0.4615 0.2448 0.025 Uiso 1 1 calc R
C56 C 0.2791(3) 0.66658(19) 0.36244(11) 0.0260(7) Uani 1 1 d .
O57 O 0.2066(2) 0.62661(16) 0.37275(9) 0.0458(8) Uani 1 1 d .
N58 N 0.3320(2) 0.71857(16) 0.39249(9) 0.0256(6) Uani 1 1 d .
H58 H 0.3847 0.7417 0.3820 0.031 Uiso 1 1 calc R
C59 C 0.30856(17) 0.73752(13) 0.43856(5) 0.0224(7) Uani 1 1 d G
C60 C 0.35926(16) 0.80316(12) 0.45819(6) 0.0292(8) Uani 1 1 d G
H60 H 0.4071 0.8300 0.4414 0.035 Uiso 1 1 calc R
C61 C 0.33843(16) 0.82861(10) 0.50289(7) 0.0308(8) Uani 1 1 d G
H61 H 0.3723 0.8725 0.5160 0.037 Uiso 1 1 calc R
N62 N 0.26690(15) 0.78842(12) 0.52795(5) 0.0238(6) Uani 1 1 d G
C63 C 0.21620(17) 0.72278(13) 0.50832(7) 0.0579(14) Uani 1 1 d G
H63 H 0.1683 0.6959 0.5251 0.069 Uiso 1 1 calc R
C64 C 0.23703(19) 0.69733(13) 0.46362(8) 0.0599(15) Uani 1 1 d G
H64 H 0.2031 0.6534 0.4505 0.072 Uiso 1 1 calc R
N65 N 0.2078(2) 0.72205(16) 0.62310(10) 0.0264(6) Uani 1 1 d .
C66 C 0.2694(3) 0.6642(2) 0.63159(14) 0.0371(9) Uani 1 1 d .
C67 C 0.2088(3) 0.5968(2) 0.64265(18) 0.0559(13) Uani 1 1 d .
H67 H 0.2326 0.5502 0.6504 0.067 Uiso 1 1 calc R
C68 C 0.1129(3) 0.6130(2) 0.63987(16) 0.0468(11) Uani 1 1 d .
H68 H 0.0575 0.5799 0.6447 0.056 Uiso 1 1 calc R
C69 C 0.1119(3) 0.6921(2) 0.62787(12) 0.0289(8) Uani 1 1 d .
C70 C 0.0246(3) 0.7317(2) 0.62216(11) 0.0268(7) Uani 1 1 d .
C71 C -0.0738(3) 0.6869(2) 0.62721(13) 0.0315(8) Uani 1 1 d .
C72 C -0.1113(3) 0.6363(3) 0.59196(16) 0.0567(13) Uani 1 1 d .
H72 H -0.0762 0.6314 0.5647 0.068 Uiso 1 1 calc R
C73 C -0.2004(4) 0.5930(3) 0.59670(18) 0.0669(15) Uani 1 1 d .
H73 H -0.2247 0.5594 0.5727 0.080 Uiso 1 1 calc R
C74 C -0.2529(3) 0.5996(3) 0.63691(18) 0.0527(13) Uani 1 1 d .
H74 H -0.3127 0.5706 0.6402 0.063 Uiso 1 1 calc R
C75 C -0.2165(3) 0.6492(2) 0.67188(17) 0.0493(12) Uani 1 1 d .
H75 H -0.2516 0.6539 0.6991 0.059 Uiso 1 1 calc R
C76 C -0.1274(3) 0.6925(2) 0.66699(14) 0.0404(10) Uani 1 1 d .
H76 H -0.1034 0.7260 0.6911 0.049 Uiso 1 1 calc R
C77 C 0.3743(3) 0.6705(2) 0.63071(16) 0.0426(10) Uani 1 1 d .
C78 C 0.4235(2) 0.59877(15) 0.64276(11) 0.0518(12) Uani 1 1 d G
C79 C 0.4152(3) 0.5364(2) 0.61113(10) 0.0816(18) Uani 1 1 d G
H79 H 0.3809 0.5401 0.5832 0.098 Uiso 1 1 calc R
C80 C 0.4582(3) 0.46873(17) 0.62130(13) 0.089(2) Uani 1 1 d G
H80 H 0.4527 0.4270 0.6001 0.107 Uiso 1 1 calc R
C81 C 0.5095(3) 0.46333(16) 0.66311(15) 0.0795(19) Uani 1 1 d G
H81 H 0.5383 0.4180 0.6699 0.095 Uiso 1 1 calc R
C82 C 0.5178(2) 0.5257(2) 0.69474(11) 0.0765(18) Uani 1 1 d G
H82 H 0.5521 0.5220 0.7227 0.092 Uiso 1 1 calc R
C83 C 0.4748(2) 0.59338(16) 0.68457(10) 0.0619(14) Uani 1 1 d G
H83 H 0.4804 0.6351 0.7057 0.074 Uiso 1 1 calc R
C84 C 0.4344(3) 0.7368(2) 0.62147(13) 0.0327(8) Uani 1 1 d .
C85 C 0.5427(3) 0.7415(2) 0.61873(13) 0.0361(9) Uani 1 1 d .
H85 H 0.5846 0.7015 0.6223 0.043 Uiso 1 1 calc R
C86 C 0.5712(3) 0.8139(2) 0.61012(12) 0.0298(8) Uani 1 1 d .
H86 H 0.6367 0.8337 0.6067 0.036 Uiso 1 1 calc R
C87 C 0.4813(2) 0.8558(2) 0.60702(10) 0.0225(7) Uani 1 1 d .
N88 N 0.3997(2) 0.80770(15) 0.61423(9) 0.0235(6) Uani 1 1 d .
C89 C 0.4794(2) 0.93416(19) 0.59760(10) 0.0204(7) Uani 1 1 d .
C90 C 0.5775(2) 0.9762(2) 0.58993(12) 0.0270(8) Uani 1 1 d .
C91 C 0.6282(3) 1.0207(2) 0.62455(13) 0.0395(10) Uani 1 1 d .
H91 H 0.5999 1.0262 0.6535 0.047 Uiso 1 1 calc R
C92 C 0.7217(3) 1.0576(3) 0.61661(16) 0.0483(11) Uani 1 1 d .
H92 H 0.7555 1.0873 0.6401 0.058 Uiso 1 1 calc R
C93 C 0.7629(3) 1.0496(3) 0.57397(17) 0.0476(12) Uani 1 1 d .
H93 H 0.8251 1.0739 0.5687 0.057 Uiso 1 1 calc R
C94 C 0.7143(3) 1.0069(2) 0.53954(16) 0.0446(11) Uani 1 1 d .
H94 H 0.7429 1.0025 0.5106 0.053 Uiso 1 1 calc R
C95 C 0.6224(3) 0.9698(2) 0.54705(13) 0.0351(9) Uani 1 1 d .
H95 H 0.5900 0.9401 0.5232 0.042 Uiso 1 1 calc R
C96 C 0.3916(2) 0.97347(18) 0.59309(10) 0.0201(7) Uani 1 1 d .
C97 C 0.3900(2) 1.05396(19) 0.58449(11) 0.0231(7) Uani 1 1 d .
H97 H 0.4454 1.0881 0.5818 0.028 Uiso 1 1 calc R
C98 C 0.2927(2) 1.07032(19) 0.58113(11) 0.0245(7) Uani 1 1 d .
H98 H 0.2686 1.1179 0.5757 0.029 Uiso 1 1 calc R
C99 C 0.2332(2) 1.00041(18) 0.58754(10) 0.0188(6) Uani 1 1 d .
N100 N 0.29508(18) 0.94241(14) 0.59496(8) 0.0169(5) Uani 1 1 d .
C101 C 0.1274(2) 0.99395(18) 0.58735(10) 0.0186(6) Uani 1 1 d .
C102 C 0.0748(2) 1.06470(18) 0.57710(11) 0.0211(7) Uani 1 1 d .
C103 C 0.0397(3) 1.1115(2) 0.61214(12) 0.0323(8) Uani 1 1 d .
H103 H 0.0462 1.0980 0.6426 0.039 Uiso 1 1 calc R
C104 C -0.0047(4) 1.1782(3) 0.60225(15) 0.0561(13) Uani 1 1 d .
H104 H -0.0261 1.2100 0.6262 0.067 Uiso 1 1 calc R
C105 C -0.0177(4) 1.1979(3) 0.55747(16) 0.0644(15) Uani 1 1 d .
H105 H -0.0482 1.2427 0.5510 0.077 Uiso 1 1 calc R
C106 C 0.0145(3) 1.1513(2) 0.52229(14) 0.0469(11) Uani 1 1 d .
H106 H 0.0049 1.1640 0.4918 0.056 Uiso 1 1 calc R
C107 C 0.0612(3) 1.0851(2) 0.53194(12) 0.0346(9) Uani 1 1 d .
H107 H 0.0838 1.0542 0.5079 0.042 Uiso 1 1 calc R
C108 C 0.0688(2) 0.92747(18) 0.59615(10) 0.0194(6) Uani 1 1 d .
N109 N 0.10464(19) 0.85751(15) 0.60467(9) 0.0199(6) Uani 1 1 d .
C110 C 0.0224(2) 0.80863(19) 0.61198(10) 0.0219(7) Uani 1 1 d .
C111 C -0.0674(2) 0.8504(2) 0.60802(11) 0.0260(7) Uani 1 1 d .
H111 H -0.1329 0.8306 0.6116 0.031 Uiso 1 1 calc R
C112 C -0.0392(2) 0.92294(19) 0.59828(11) 0.0234(7) Uani 1 1 d .
H112 H -0.0812 0.9625 0.5938 0.028 Uiso 1 1 calc R
N113 N 0.76882(18) 1.04567(14) 0.08319(8) 0.0160(5) Uani 1 1 d .
C114 C 0.8650(2) 1.07012(17) 0.07280(10) 0.0163(6) Uani 1 1 d .
C115 C 0.8625(2) 1.13555(17) 0.04382(11) 0.0205(7) Uani 1 1 d .
H115 H 0.9174 1.1629 0.0321 0.025 Uiso 1 1 calc R
C116 C 0.7650(2) 1.14880(18) 0.03724(11) 0.0202(7) Uani 1 1 d .
H116 H 0.7400 1.1870 0.0198 0.024 Uiso 1 1 calc R
C117 C 0.7063(2) 1.09318(17) 0.06205(10) 0.0166(6) Uani 1 1 d .
C118 C 0.6009(2) 1.08758(17) 0.06273(10) 0.0162(6) Uani 1 1 d .
C119 C 0.5464(2) 1.14804(17) 0.03988(10) 0.0175(6) Uani 1 1 d .
C120 C 0.5466(2) 1.22154(18) 0.06065(11) 0.0220(7) Uani 1 1 d .
H120 H 0.5824 1.2328 0.0882 0.026 Uiso 1 1 calc R
C121 C 0.4943(2) 1.27811(18) 0.04073(11) 0.0226(7) Uani 1 1 d .
H121 H 0.4945 1.3267 0.0551 0.027 Uiso 1 1 calc R
C122 C 0.4421(2) 1.26221(18) -0.00037(11) 0.0211(7) Uani 1 1 d .
H122 H 0.4061 1.2998 -0.0135 0.025 Uiso 1 1 calc R
C123 C 0.4432(2) 1.19052(19) -0.02203(11) 0.0217(7) Uani 1 1 d .
H123 H 0.4095 1.1804 -0.0503 0.026 Uiso 1 1 calc R
C124 C 0.4941(2) 1.13359(18) -0.00204(10) 0.0202(7) Uani 1 1 d .
H124 H 0.4934 1.0852 -0.0167 0.024 Uiso 1 1 calc R
C125 C 0.5439(2) 1.02994(17) 0.08399(10) 0.0166(6) Uani 1 1 d .
C127 C 0.4990(2) 0.92963(16) 0.12348(10) 0.0147(6) Uani 1 1 d .
N126 N 0.58100(17) 0.97182(13) 0.10849(8) 0.0147(5) Uani 1 1 d .
C128 C 0.4078(2) 0.96184(17) 0.10798(11) 0.0200(7) Uani 1 1 d .
H128 H 0.3426 0.9436 0.1136 0.024 Uiso 1 1 calc R
C129 C 0.4353(2) 1.02344(18) 0.08378(11) 0.0190(6) Uani 1 1 d .
H129 H 0.3925 1.0557 0.0696 0.023 Uiso 1 1 calc R
C130 C 0.5020(2) 0.86572(16) 0.15072(10) 0.0142(6) Uani 1 1 d .
C131 C 0.4041(2) 0.82832(17) 0.16431(11) 0.0181(6) Uani 1 1 d .
C132 C 0.3682(2) 0.83914(19) 0.20848(12) 0.0257(7) Uani 1 1 d .
H132 H 0.4055 0.8703 0.2302 0.031 Uiso 1 1 calc R
C133 C 0.2768(3) 0.8037(2) 0.22073(13) 0.0316(8) Uani 1 1 d .
H133 H 0.2535 0.8114 0.2505 0.038 Uiso 1 1 calc R
C134 C 0.2209(2) 0.75727(19) 0.18868(13) 0.0279(8) Uani 1 1 d .
H134 H 0.1598 0.7338 0.1967 0.034 Uiso 1 1 calc R
C135 C 0.2562(2) 0.7461(2) 0.14509(14) 0.0324(8) Uani 1 1 d .
H135 H 0.2187 0.7148 0.1235 0.039 Uiso 1 1 calc R
C136 C 0.3477(2) 0.78088(19) 0.13252(12) 0.0274(8) Uani 1 1 d .
H136 H 0.3710 0.7723 0.1028 0.033 Uiso 1 1 calc R
C137 C 0.5906(2) 0.83349(17) 0.16579(10) 0.0161(6) Uani 1 1 d .
C138 C 0.5931(2) 0.76817(17) 0.19413(10) 0.0180(6) Uani 1 1 d .
H138 H 0.5381 0.7405 0.2054 0.022 Uiso 1 1 calc R
C139 C 0.6908(2) 0.75470(18) 0.20123(11) 0.0200(6) Uani 1 1 d .
H139 H 0.7156 0.7162 0.2185 0.024 Uiso 1 1 calc R
C140 C 0.7488(2) 0.81123(16) 0.17705(10) 0.0155(6) Uani 1 1 d .
N141 N 0.68622(17) 0.85846(13) 0.15580(8) 0.0141(5) Uani 1 1 d .
C142 C 0.8545(2) 0.81636(17) 0.17558(10) 0.0163(6) Uani 1 1 d .
C143 C 0.9094(2) 0.75924(18) 0.20202(10) 0.0183(6) Uani 1 1 d .
C144 C 0.9594(2) 0.7820(2) 0.24301(11) 0.0234(7) Uani 1 1 d .
H144 H 0.9596 0.8328 0.2539 0.028 Uiso 1 1 calc R
C145 C 1.0092(3) 0.7296(2) 0.26798(12) 0.0335(9) Uani 1 1 d .
H145 H 1.0423 0.7453 0.2957 0.040 Uiso 1 1 calc R
C146 C 1.0099(3) 0.6542(2) 0.25176(13) 0.0330(9) Uani 1 1 d .
H146 H 1.0431 0.6191 0.2686 0.040 Uiso 1 1 calc R
C147 C 0.9616(3) 0.6311(2) 0.21084(13) 0.0324(8) Uani 1 1 d .
H147 H 0.9633 0.5806 0.1995 0.039 Uiso 1 1 calc R
C148 C 0.9104(2) 0.68295(19) 0.18644(12) 0.0250(7) Uani 1 1 d .
H148 H 0.8761 0.6666 0.1592 0.030 Uiso 1 1 calc R
C149 C 0.9122(2) 0.87025(17) 0.15161(10) 0.0164(6) Uani 1 1 d .
N149 N 0.87502(18) 0.92901(14) 0.12756(8) 0.0155(5) Uani 1 1 d .
C150 C 0.9557(2) 0.96864(17) 0.11036(10) 0.0160(6) Uani 1 1 d .
C151 C 1.0467(2) 0.93356(18) 0.12317(11) 0.0204(7) Uani 1 1 d .
H151 H 1.1117 0.9498 0.1156 0.025 Uiso 1 1 calc R
C152 C 1.0196(2) 0.87275(18) 0.14818(11) 0.0202(7) Uani 1 1 d .
H152 H 1.0623 0.8389 0.1608 0.024 Uiso 1 1 calc R
C153 C 0.9528(2) 1.03606(17) 0.08588(10) 0.0158(6) Uani 1 1 d .
C154 C 1.0515(2) 1.07491(17) 0.07378(10) 0.0163(6) Uani 1 1 d .
C155 C 1.1084(2) 1.04698(18) 0.03787(11) 0.0216(7) Uani 1 1 d .
H155 H 1.0852 1.0033 0.0205 0.026 Uiso 1 1 calc R
C156 C 1.1997(2) 1.08410(19) 0.02789(11) 0.0248(7) Uani 1 1 d .
H156 H 1.2371 1.0654 0.0037 0.030 Uiso 1 1 calc R
C157 C 1.2353(2) 1.14908(19) 0.05393(11) 0.0232(7) Uani 1 1 d .
H157 H 1.2966 1.1737 0.0473 0.028 Uiso 1 1 calc R
C158 C 1.1793(2) 1.17704(18) 0.08985(11) 0.0241(7) Uani 1 1 d .
H158 H 1.2031 1.2203 0.1075 0.029 Uiso 1 1 calc R
C159 C 1.0876(2) 1.14064(18) 0.09947(11) 0.0206(7) Uani 1 1 d .
H159 H 1.0497 1.1602 0.1233 0.025 Uiso 1 1 calc R
O160 O 0.74278(15) 1.02330(12) 0.19420(7) 0.0181(4) Uani 1 1 d .
C161 C 0.8278(2) 1.04477(16) 0.20997(11) 0.0182(6) Uani 1 1 d .
H161 H 0.8809 1.0426 0.1898 0.022 Uiso 1 1 calc R
N162 N 0.84883(18) 1.07026(15) 0.25279(8) 0.0187(5) Uani 1 1 d .
C163 C 0.7719(2) 1.0780(2) 0.28685(11) 0.0291(8) Uani 1 1 d .
H16G H 0.7078 1.0612 0.2732 0.044 Uiso 1 1 calc R
H16H H 0.7709 1.1307 0.2975 0.044 Uiso 1 1 calc R
H16I H 0.7860 1.0473 0.3125 0.044 Uiso 1 1 calc R
C164 C 0.9507(2) 1.0927(2) 0.26844(12) 0.0290(8) Uani 1 1 d .
H16D H 0.9956 1.0855 0.2434 0.043 Uiso 1 1 calc R
H16E H 0.9690 1.0619 0.2934 0.043 Uiso 1 1 calc R
H16F H 0.9548 1.1457 0.2788 0.043 Uiso 1 1 calc R
O165 O 0.4421(2) 0.2564(2) 0.58275(12) 0.0641(9) Uani 1 1 d .
C166 C 0.4028(5) 0.2474(4) 0.5427(2) 0.0381(14) Uiso 0.62 1 d P
C200 C 0.3619(11) 0.2898(8) 0.5857(5) 0.063(4) Uiso 0.38 1 d P
N167 N 0.3080(4) 0.2634(4) 0.5340(2) 0.0530(14) Uiso 0.71 1 d P
N200 N 0.3142(12) 0.3011(9) 0.5479(6) 0.060(4) Uiso 0.29 1 d P
C168 C 0.2471(8) 0.2955(6) 0.5725(4) 0.078(3) Uiso 0.62 1 d P
C202 C 0.2305(17) 0.3488(13) 0.5531(8) 0.121(7) Uiso 0.38 1 d P
C169 C 0.2621(8) 0.2508(6) 0.4887(3) 0.083(3) Uiso 0.64 1 d P
C201 C 0.341(2) 0.2595(14) 0.4988(9) 0.130(8) Uiso 0.36 1 d P
O170 O 0.0828(2) -0.06423(15) 0.29752(9) 0.0426(7) Uani 1 1 d .
C171 C 0.2092(3) 0.0687(2) 0.29231(12) 0.0327(8) Uani 1 1 d .
H17A H 0.1734 0.1128 0.2853 0.049 Uiso 1 1 calc R
H17B H 0.2798 0.0828 0.2946 0.049 Uiso 1 1 calc R
H17C H 0.1870 0.0497 0.3211 0.049 Uiso 1 1 calc R
N172 N 0.1902(2) 0.00917(16) 0.25561(10) 0.0266(6) Uani 1 1 d .
C173 C 0.1276(3) -0.0519(2) 0.26237(13) 0.0324(8) Uani 1 1 d .
H173 H 0.1175 -0.0881 0.2379 0.039 Uiso 1 1 calc R
C174 C 0.2360(3) 0.0205(2) 0.21118(13) 0.0392(9) Uani 1 1 d .
H17D H 0.2278 -0.0261 0.1923 0.059 Uiso 1 1 calc R
H17E H 0.3062 0.0346 0.2159 0.059 Uiso 1 1 calc R
H17F H 0.2044 0.0606 0.1960 0.059 Uiso 1 1 calc R
O175 O 0.46616(19) 0.78651(15) 0.31569(10) 0.0410(7) Uani 1 1 d .
C176 C 0.5586(3) 0.7829(2) 0.31761(14) 0.0397(10) Uani 1 1 d .
N177 N 0.6234(2) 0.8400(2) 0.30772(11) 0.0426(9) Uani 1 1 d .
C178 C 0.5899(4) 0.9123(3) 0.29263(15) 0.0563(13) Uani 1 1 d .
H17J H 0.5180 0.9105 0.2919 0.085 Uiso 1 1 calc R
H17K H 0.6143 0.9212 0.2623 0.085 Uiso 1 1 calc R
H17L H 0.6154 0.9531 0.3137 0.085 Uiso 1 1 calc R
C179 C 0.7318(3) 0.8320(3) 0.31064(16) 0.0639(15) Uani 1 1 d .
H17G H 0.7444 0.7806 0.3180 0.096 Uiso 1 1 calc R
H17H H 0.7610 0.8671 0.3343 0.096 Uiso 1 1 calc R
H17I H 0.7608 0.8432 0.2815 0.096 Uiso 1 1 calc R
O180 O 0.7110(3) 0.6421(3) 0.30573(14) 0.0854(12) Uani 1 1 d .
C181 C 0.7466(4) 0.5885(3) 0.28934(18) 0.0532(12) Uani 1 1 d .
H181 H 0.8051 0.5736 0.3034 0.064 Uiso 1 1 calc R
N182 N 0.7111(3) 0.54612(19) 0.25196(14) 0.0510(10) Uani 1 1 d .
C183 C 0.6197(4) 0.5616(3) 0.22743(19) 0.0729(16) Uani 1 1 d .
H18A H 0.5860 0.6004 0.2444 0.109 Uiso 1 1 calc R
H18B H 0.5767 0.5156 0.2241 0.109 Uiso 1 1 calc R
H18C H 0.6356 0.5792 0.1974 0.109 Uiso 1 1 calc R
C184 C 0.7654(5) 0.4824(3) 0.2357(3) 0.125(3) Uani 1 1 d .
H18D H 0.8256 0.4802 0.2541 0.187 Uiso 1 1 calc R
H18E H 0.7823 0.4885 0.2040 0.187 Uiso 1 1 calc R
H18F H 0.7245 0.4358 0.2382 0.187 Uiso 1 1 calc R
H176 H 0.590(3) 0.737(2) 0.3265(13) 0.039(11) Uiso 1 1 d .

loop_
_atom_site_aniso_label
_atom_site_aniso_U_11
_atom_site_aniso_U_22
_atom_site_aniso_U_33
_atom_site_aniso_U_23
_atom_site_aniso_U_13
_atom_site_aniso_U_12
Zn1 0.01316(17) 0.01372(17) 0.01341(17) 0.00112(13) 0.00098(12) 0.00071(13)
Zn2 0.01864(18) 0.02174(19) 0.01471(18) 0.00050(14) -0.00001(14) 0.00530(14)
Zn3 0.01060(16) 0.01376(17) 0.01559(17) 0.00137(13) 0.00036(12) 0.00070(13)
N1 0.0139(12) 0.0157(13) 0.0152(12) 0.0016(10) 0.0020(10) 0.0014(10)
C2 0.0169(15) 0.0151(15) 0.0126(14) -0.0012(11) 0.0003(11) -0.0024(11)
C3 0.0196(16) 0.0187(16) 0.0174(15) 0.0037(12) -0.0008(12) -0.0005(12)
C4 0.0182(15) 0.0163(15) 0.0199(16) 0.0016(12) 0.0024(12) 0.0008(12)
C5 0.0142(15) 0.0141(14) 0.0170(15) -0.0019(11) 0.0004(11) -0.0008(11)
C6 0.0151(15) 0.0148(15) 0.0152(15) -0.0046(11) 0.0019(11) -0.0013(11)
C7 0.0225(17) 0.0202(16) 0.0174(16) 0.0026(12) -0.0004(12) -0.0011(13)
C8 0.0244(17) 0.0208(17) 0.0236(17) 0.0033(13) -0.0052(13) -0.0063(13)
C9 0.0121(15) 0.0290(18) 0.0282(18) 0.0132(14) -0.0012(13) -0.0003(13)
C10 0.0168(16) 0.0289(18) 0.0309(19) 0.0032(15) 0.0060(13) 0.0027(14)
C11 0.0191(16) 0.0219(17) 0.0279(18) -0.0034(14) 0.0012(13) -0.0008(13)
C12 0.0139(14) 0.0160(15) 0.0172(15) 0.0047(12) 0.0013(11) 0.0018(11)
C13 0.0137(15) 0.0163(15) 0.0175(15) -0.0028(12) 0.0008(11) 0.0006(11)
C14 0.0177(16) 0.0223(17) 0.0238(17) 0.0002(13) 0.0030(13) 0.0034(13)
C15 0.0175(16) 0.0208(16) 0.0210(16) -0.0006(13) -0.0016(12) 0.0057(12)
C16 0.0192(16) 0.0161(15) 0.0173(15) -0.0012(12) 0.0017(12) 0.0034(12)
N17 0.0165(13) 0.0132(12) 0.0185(13) 0.0014(10) 0.0025(10) 0.0004(10)
C18 0.0206(16) 0.0174(15) 0.0158(15) -0.0013(12) 0.0005(12) 0.0031(12)
C19 0.0152(15) 0.0152(15) 0.0199(16) 0.0054(12) 0.0043(12) 0.0011(12)
C20 0.0215(16) 0.0194(16) 0.0219(16) 0.0015(13) -0.0009(13) 0.0034(13)
C21 0.0203(17) 0.0150(16) 0.037(2) -0.0003(14) -0.0045(14) 0.0019(13)
C22 0.0144(16) 0.0257(18) 0.041(2) 0.0170(15) 0.0023(14) 0.0049(13)
C23 0.032(2) 0.054(2) 0.0216(18) 0.0154(17) 0.0021(15) 0.0167(18)
C24 0.040(2) 0.039(2) 0.0189(17) 0.0023(15) 0.0018(15) 0.0214(17)
C25 0.0210(16) 0.0148(15) 0.0147(15) -0.0003(12) -0.0001(12) 0.0005(12)
C26 0.0288(18) 0.0167(16) 0.0199(16) 0.0063(13) 0.0025(13) 0.0027(13)
C27 0.0228(17) 0.0195(16) 0.0230(17) 0.0075(13) 0.0029(13) 0.0017(13)
C28 0.0204(16) 0.0129(14) 0.0141(14) 0.0011(11) 0.0016(12) 0.0000(12)
N29 0.0136(12) 0.0129(12) 0.0174(13) 0.0017(10) 0.0006(10) 0.0005(10)
C30 0.0164(15) 0.0156(15) 0.0146(15) 0.0017(12) 0.0015(11) -0.0016(12)
C31 0.0163(15) 0.0145(15) 0.0230(16) 0.0050(12) 0.0014(12) 0.0023(12)
C32 0.0214(17) 0.0226(17) 0.0269(18) 0.0006(14) 0.0020(13) -0.0030(13)
C33 0.0292(19) 0.0298(19) 0.032(2) 0.0086(16) 0.0131(15) -0.0005(15)
C34 0.0169(17) 0.0276(19) 0.046(2) 0.0185(16) 0.0033(15) 0.0019(14)
C35 0.0210(17) 0.0219(17) 0.041(2) 0.0070(15) -0.0064(15) -0.0037(14)
C36 0.0243(17) 0.0233(17) 0.0246(17) 0.0053(14) -0.0017(13) -0.0020(14)
C37 0.0173(15) 0.0161(15) 0.0146(15) 0.0014(12) 0.0001(11) 0.0006(12)
N38 0.0154(13) 0.0169(13) 0.0139(12) 0.0015(10) 0.0013(10) 0.0010(10)
C39 0.0179(15) 0.0201(16) 0.0145(15) 0.0009(12) 0.0025(12) 0.0040(12)
C40 0.0184(16) 0.0191(16) 0.0218(16) 0.0024(13) -0.0008(12) 0.0037(12)
C41 0.0143(15) 0.0213(16) 0.0193(16) 0.0042(12) 0.0015(12) 0.0003(12)
C42 0.0138(14) 0.0142(14) 0.0149(14) 0.0006(11) 0.0002(11) 0.0027(11)
C43 0.0124(14) 0.0176(15) 0.0201(16) 0.0047(12) 0.0019(12) -0.0011(12)
C44 0.0150(15) 0.0237(17) 0.0227(17) 0.0028(13) -0.0023(12) -0.0001(12)
C45 0.0168(16) 0.0218(17) 0.0335(19) 0.0007(14) -0.0039(13) 0.0014(13)
C46 0.0146(16) 0.0270(18) 0.0325(19) 0.0154(15) -0.0006(13) 0.0016(13)
C47 0.036(2) 0.038(2) 0.0180(17) 0.0104(15) -0.0027(14) 0.0065(16)
C48 0.0314(19) 0.0272(18) 0.0203(17) 0.0005(14) -0.0001(14) 0.0066(15)
N55 0.0329(16) 0.0186(14) 0.0167(13) -0.0024(11) 0.0028(11) -0.0079(12)
N49 0.0180(13) 0.0133(12) 0.0158(13) 0.0029(10) 0.0005(10) 0.0030(10)
C50 0.0220(16) 0.0183(16) 0.0197(16) 0.0011(12) -0.0015(12) 0.0015(13)
C51 0.0212(16) 0.0139(15) 0.0228(16) 0.0029(12) 0.0013(13) -0.0010(12)
C52 0.0216(16) 0.0161(15) 0.0168(15) -0.0006(12) 0.0001(12) 0.0041(12)
C53 0.0220(16) 0.0229(17) 0.0163(15) 0.0014(13) 0.0034(12) -0.0016(13)
C54 0.0203(16) 0.0214(16) 0.0197(16) 0.0007(13) -0.0017(12) 0.0020(13)
C56 0.0305(19) 0.0272(18) 0.0189(17) -0.0088(14) 0.0027(14) -0.0022(15)
O57 0.0430(16) 0.0586(19) 0.0304(15) -0.0202(13) 0.0162(12) -0.0279(14)
N58 0.0258(15) 0.0290(15) 0.0204(14) -0.0076(12) 0.0055(11) -0.0048(12)
C59 0.0189(16) 0.0297(18) 0.0182(16) -0.0020(13) 0.0007(12) 0.0008(13)
C60 0.042(2) 0.0255(18) 0.0191(17) -0.0021(14) 0.0049(15) -0.0097(15)
C61 0.046(2) 0.0261(19) 0.0190(17) -0.0008(14) 0.0028(15) -0.0032(16)
N62 0.0206(14) 0.0295(15) 0.0211(14) -0.0061(12) -0.0013(11) 0.0050(12)
C63 0.058(3) 0.078(3) 0.032(2) -0.023(2) 0.022(2) -0.034(3)
C64 0.064(3) 0.070(3) 0.038(2) -0.026(2) 0.024(2) -0.045(3)
N65 0.0287(16) 0.0268(15) 0.0247(15) 0.0064(12) 0.0006(12) 0.0057(12)
C66 0.034(2) 0.030(2) 0.048(2) 0.0102(18) -0.0069(18) 0.0059(16)
C67 0.040(3) 0.032(2) 0.098(4) 0.028(2) -0.011(2) 0.0025(19)
C68 0.040(2) 0.034(2) 0.068(3) 0.023(2) -0.005(2) -0.0011(18)
C69 0.032(2) 0.0258(18) 0.0294(19) 0.0070(15) 0.0034(15) 0.0013(15)
C70 0.0273(18) 0.0321(19) 0.0208(17) 0.0048(14) 0.0017(14) -0.0024(15)
C71 0.032(2) 0.0287(19) 0.035(2) 0.0117(16) 0.0047(16) 0.0006(15)
C72 0.055(3) 0.073(3) 0.038(2) 0.002(2) 0.002(2) -0.027(3)
C73 0.052(3) 0.084(4) 0.061(3) 0.015(3) -0.011(3) -0.033(3)
C74 0.031(2) 0.046(3) 0.084(4) 0.034(3) 0.004(2) 0.001(2)
C75 0.043(3) 0.039(2) 0.068(3) 0.020(2) 0.028(2) 0.003(2)
C76 0.047(2) 0.031(2) 0.044(2) 0.0092(18) 0.0146(19) -0.0013(18)
C77 0.036(2) 0.030(2) 0.062(3) 0.0039(19) -0.017(2) 0.0101(17)
C78 0.034(2) 0.051(3) 0.070(3) 0.003(2) -0.008(2) -0.001(2)
C79 0.086(4) 0.096(5) 0.068(4) -0.001(3) -0.002(3) 0.049(4)
C80 0.109(5) 0.045(3) 0.117(6) 0.018(3) -0.010(4) 0.026(3)
C81 0.047(3) 0.047(3) 0.143(6) -0.007(4) -0.005(3) 0.004(2)
C82 0.053(3) 0.078(4) 0.103(5) 0.044(4) -0.006(3) 0.007(3)
C83 0.046(3) 0.069(3) 0.075(4) 0.037(3) 0.005(2) 0.018(2)
C84 0.0281(19) 0.033(2) 0.038(2) 0.0000(16) -0.0134(16) 0.0109(16)
C85 0.028(2) 0.038(2) 0.044(2) -0.0036(18) -0.0070(17) 0.0159(17)
C86 0.0212(18) 0.040(2) 0.0286(19) -0.0027(16) -0.0052(14) 0.0135(15)
C87 0.0198(16) 0.0350(19) 0.0128(15) -0.0035(13) -0.0020(12) 0.0070(14)
N88 0.0240(15) 0.0238(15) 0.0232(15) -0.0001(11) -0.0048(11) 0.0076(12)
C89 0.0183(16) 0.0310(18) 0.0118(15) 0.0016(13) -0.0023(12) 0.0030(13)
C90 0.0207(17) 0.035(2) 0.0263(18) 0.0089(15) -0.0051(14) 0.0081(15)
C91 0.033(2) 0.058(3) 0.027(2) 0.0088(18) -0.0081(16) -0.0030(19)
C92 0.029(2) 0.064(3) 0.052(3) 0.020(2) -0.0232(19) -0.011(2)
C93 0.0177(19) 0.060(3) 0.068(3) 0.033(2) -0.0001(19) 0.0063(19)
C94 0.031(2) 0.053(3) 0.053(3) 0.021(2) 0.016(2) 0.0138(19)
C95 0.028(2) 0.044(2) 0.035(2) 0.0084(17) 0.0092(16) 0.0101(17)
C96 0.0245(17) 0.0241(17) 0.0116(15) 0.0000(12) -0.0011(12) 0.0009(13)
C97 0.0219(17) 0.0249(17) 0.0220(17) 0.0021(13) -0.0021(13) -0.0026(13)
C98 0.0259(18) 0.0257(18) 0.0220(17) -0.0010(14) -0.0008(13) 0.0033(14)
C99 0.0204(16) 0.0246(17) 0.0114(14) -0.0009(12) -0.0010(12) 0.0031(13)
N100 0.0161(13) 0.0217(14) 0.0132(12) -0.0001(10) -0.0018(10) 0.0040(10)
C101 0.0193(16) 0.0223(16) 0.0146(15) -0.0020(12) 0.0008(12) 0.0063(13)
C102 0.0166(16) 0.0242(17) 0.0227(17) 0.0009(13) -0.0009(12) 0.0045(13)
C103 0.037(2) 0.040(2) 0.0206(18) -0.0052(15) -0.0033(15) 0.0179(17)
C104 0.084(4) 0.053(3) 0.034(2) -0.016(2) -0.008(2) 0.043(3)
C105 0.104(4) 0.046(3) 0.048(3) 0.000(2) -0.013(3) 0.052(3)
C106 0.069(3) 0.044(2) 0.031(2) 0.0095(19) 0.000(2) 0.027(2)
C107 0.049(2) 0.035(2) 0.0212(18) 0.0014(15) -0.0019(16) 0.0186(18)
C108 0.0211(16) 0.0234(17) 0.0141(15) -0.0016(12) 0.0004(12) 0.0061(13)
N109 0.0192(14) 0.0240(14) 0.0166(13) -0.0007(11) 0.0001(10) 0.0050(11)
C110 0.0217(17) 0.0297(18) 0.0144(15) -0.0014(13) 0.0045(12) 0.0040(14)
C111 0.0195(17) 0.037(2) 0.0222(17) 0.0031(15) 0.0010(13) 0.0025(14)
C112 0.0177(16) 0.0283(18) 0.0246(17) 0.0017(14) 0.0007(13) 0.0041(13)
N113 0.0135(12) 0.0165(13) 0.0179(13) 0.0009(10) -0.0005(10) 0.0003(10)
C114 0.0161(15) 0.0180(15) 0.0144(15) 0.0000(12) 0.0014(11) -0.0010(12)
C115 0.0210(16) 0.0189(16) 0.0220(16) 0.0070(13) 0.0038(13) -0.0009(13)
C116 0.0185(16) 0.0215(16) 0.0211(16) 0.0051(13) 0.0005(12) 0.0014(13)
C117 0.0159(15) 0.0182(15) 0.0158(15) 0.0026(12) -0.0002(11) 0.0014(12)
C118 0.0173(15) 0.0169(15) 0.0145(15) 0.0021(12) -0.0025(11) 0.0023(12)
C119 0.0130(15) 0.0190(15) 0.0210(16) 0.0067(12) 0.0043(12) 0.0005(12)
C120 0.0221(17) 0.0232(17) 0.0206(16) 0.0011(13) -0.0012(13) 0.0007(13)
C121 0.0218(17) 0.0164(16) 0.0299(18) 0.0031(13) 0.0015(13) 0.0019(13)
C122 0.0133(15) 0.0270(17) 0.0247(17) 0.0141(14) 0.0026(12) 0.0030(13)
C123 0.0189(16) 0.0321(18) 0.0147(15) 0.0069(13) -0.0010(12) 0.0037(13)
C124 0.0192(16) 0.0247(17) 0.0171(15) 0.0027(13) 0.0024(12) 0.0022(13)
C125 0.0150(15) 0.0191(15) 0.0157(15) -0.0009(12) 0.0000(11) 0.0016(12)
C127 0.0123(14) 0.0159(15) 0.0156(14) -0.0021(11) 0.0011(11) 0.0006(11)
N126 0.0125(12) 0.0146(12) 0.0173(13) 0.0013(10) -0.0002(10) 0.0022(10)
C128 0.0142(15) 0.0199(16) 0.0261(17) -0.0003(13) -0.0002(12) 0.0031(12)
C129 0.0125(15) 0.0210(16) 0.0237(16) 0.0022(13) -0.0013(12) 0.0023(12)
C130 0.0117(14) 0.0143(14) 0.0163(15) -0.0020(11) 0.0013(11) 0.0012(11)
C131 0.0125(15) 0.0150(15) 0.0272(17) 0.0030(12) 0.0014(12) 0.0014(11)
C132 0.0207(17) 0.0297(19) 0.0267(18) 0.0029(14) 0.0039(13) -0.0011(14)
C133 0.0238(18) 0.041(2) 0.032(2) 0.0151(17) 0.0120(15) 0.0058(16)
C134 0.0110(15) 0.0224(17) 0.052(2) 0.0143(16) 0.0054(15) 0.0026(13)
C135 0.0180(17) 0.0282(19) 0.049(2) -0.0051(17) -0.0005(16) -0.0050(14)
C136 0.0206(17) 0.0258(18) 0.035(2) -0.0086(15) 0.0041(14) -0.0021(14)
C137 0.0164(15) 0.0167(15) 0.0148(15) -0.0028(12) 0.0039(11) 0.0002(12)
C138 0.0188(16) 0.0161(15) 0.0193(16) 0.0027(12) 0.0050(12) -0.0012(12)
C139 0.0198(16) 0.0191(16) 0.0215(16) 0.0022(13) 0.0026(12) 0.0021(12)
C140 0.0169(15) 0.0123(14) 0.0170(15) -0.0019(11) 0.0004(11) 0.0002(11)
N141 0.0120(12) 0.0125(12) 0.0178(13) -0.0004(10) 0.0008(9) 0.0013(9)
C142 0.0142(15) 0.0180(15) 0.0167(15) -0.0004(12) -0.0013(11) 0.0015(12)
C143 0.0125(14) 0.0222(16) 0.0211(16) 0.0089(13) 0.0038(12) 0.0012(12)
C144 0.0187(16) 0.0299(18) 0.0218(17) 0.0031(14) 0.0022(13) 0.0014(13)
C145 0.0248(19) 0.053(2) 0.0237(18) 0.0125(17) -0.0019(14) 0.0061(17)
C146 0.0260(19) 0.041(2) 0.036(2) 0.0200(17) 0.0033(15) 0.0144(16)
C147 0.0291(19) 0.0225(18) 0.047(2) 0.0128(16) 0.0006(16) 0.0064(15)
C148 0.0210(17) 0.0249(18) 0.0294(18) 0.0041(14) -0.0014(14) 0.0022(14)
C149 0.0161(15) 0.0168(15) 0.0166(15) 0.0003(12) -0.0014(11) 0.0037(12)
N149 0.0137(12) 0.0150(12) 0.0177(13) 0.0001(10) 0.0008(10) -0.0005(10)
C150 0.0125(14) 0.0164(15) 0.0186(15) -0.0010(12) -0.0031(11) 0.0006(11)
C151 0.0140(15) 0.0235(17) 0.0241(17) 0.0031(13) 0.0016(12) 0.0012(12)
C152 0.0159(15) 0.0203(16) 0.0250(17) 0.0063(13) -0.0013(12) 0.0037(12)
C153 0.0129(14) 0.0162(15) 0.0179(15) -0.0020(12) 0.0015(11) -0.0007(11)
C154 0.0137(14) 0.0193(15) 0.0161(15) 0.0056(12) -0.0009(11) 0.0000(12)
C155 0.0175(16) 0.0236(17) 0.0235(17) 0.0008(13) 0.0005(13) -0.0008(13)
C156 0.0158(16) 0.0343(19) 0.0256(18) 0.0052(14) 0.0063(13) 0.0069(14)
C157 0.0137(15) 0.0279(18) 0.0291(18) 0.0116(14) 0.0005(13) 0.0012(13)
C158 0.0231(17) 0.0207(17) 0.0275(18) 0.0030(14) -0.0041(13) -0.0051(13)
C159 0.0176(16) 0.0248(17) 0.0197(16) 0.0019(13) 0.0045(12) 0.0016(13)
O160 0.0142(11) 0.0207(11) 0.0190(11) -0.0011(9) 0.0002(8) 0.0000(9)
C161 0.0187(16) 0.0136(15) 0.0225(16) 0.0014(12) 0.0022(12) 0.0013(12)
N162 0.0177(13) 0.0221(14) 0.0160(13) 0.0020(11) -0.0011(10) -0.0019(11)
C163 0.0256(18) 0.042(2) 0.0184(17) -0.0041(15) 0.0026(13) -0.0042(15)
C164 0.0206(17) 0.037(2) 0.0275(18) -0.0018(15) -0.0044(14) -0.0059(15)
O165 0.0433(19) 0.088(3) 0.059(2) -0.0116(19) 0.0049(16) -0.0036(18)
O170 0.0492(17) 0.0410(16) 0.0358(15) 0.0026(13) 0.0086(13) -0.0153(13)
C171 0.032(2) 0.033(2) 0.031(2) -0.0005(16) -0.0006(16) -0.0048(16)
N172 0.0251(15) 0.0262(15) 0.0281(16) 0.0007(12) 0.0047(12) -0.0019(12)
C173 0.032(2) 0.029(2) 0.035(2) 0.0011(16) -0.0009(16) -0.0006(16)
C174 0.040(2) 0.040(2) 0.038(2) -0.0011(18) 0.0101(18) -0.0038(18)
O175 0.0296(15) 0.0364(15) 0.0557(18) 0.0019(13) 0.0035(13) -0.0094(12)
C176 0.036(2) 0.037(2) 0.043(2) -0.0114(19) 0.0032(18) -0.0091(18)
N177 0.0364(19) 0.056(2) 0.0320(18) -0.0165(16) 0.0077(14) -0.0163(16)
C178 0.077(3) 0.050(3) 0.038(2) 0.001(2) 0.003(2) -0.031(2)
C179 0.031(2) 0.107(4) 0.047(3) -0.038(3) 0.008(2) -0.024(2)
O180 0.081(3) 0.096(3) 0.077(3) -0.025(2) 0.011(2) 0.000(2)
C181 0.060(3) 0.040(3) 0.062(3) 0.019(2) 0.013(2) 0.006(2)
N182 0.070(3) 0.0271(18) 0.057(2) -0.0014(17) 0.024(2) 0.0046(17)
C183 0.098(4) 0.046(3) 0.074(4) 0.008(3) -0.019(3) 0.002(3)
C184 0.116(6) 0.058(4) 0.203(9) -0.026(5) 0.078(6) 0.022(4)

loop_
_atom_type_symbol
_atom_type_description
_atom_type_scat_dispersion_real
_atom_type_scat_dispersion_imag
_atom_type_scat_source
C C 0.0033 0.0016 'International Tables Vol C Tables 4.2.6.8 and 6.1.1.4'
N N 0.0061 0.0033 'International Tables Vol C Tables 4.2.6.8 and 6.1.1.4'
O O 0.0106 0.0060 'International Tables Vol C Tables 4.2.6.8 and 6.1.1.4'
Zn Zn 0.2839 1.4301 'International Tables Vol C Tables 4.2.6.8 and 6.1.1.4'
H H 0.0000 0.0000 'International Tables Vol C Tables 4.2.6.8 and 6.1.1.4'

loop_
_geom_angle_atom_site_label_1
_geom_angle_atom_site_label_2
_geom_angle_atom_site_label_3
_geom_angle
_geom_angle_site_symmetry_1
N29 Zn1 N1 163.12(9) .
N29 Zn1 N38 88.59(9) .
N1 Zn1 N38 88.96(9) .
N29 Zn1 N17 88.63(9) .
N1 Zn1 N17 88.48(9) .
N38 Zn1 N17 161.71(9) .
N29 Zn1 N49 97.90(8) .
N1 Zn1 N49 98.94(8) .
N38 Zn1 N49 101.87(8) .
N17 Zn1 N49 96.41(8) .
N65 Zn2 N109 88.27(11) .
N65 Zn2 N100 161.12(10) .
N109 Zn2 N100 88.50(10) .
N65 Zn2 N88 89.11(11) .
N109 Zn2 N88 160.46(10) .
N100 Zn2 N88 87.74(10) .
N65 Zn2 N62 97.28(10) .
N109 Zn2 N62 107.31(9) .
N100 Zn2 N62 101.44(9) .
N88 Zn2 N62 92.23(9) .
N126 Zn3 N113 88.74(9) .
N126 Zn3 N141 88.87(9) .
N113 Zn3 N141 164.32(9) .
N126 Zn3 N149 161.50(9) .
N113 Zn3 N149 88.72(9) .
N141 Zn3 N149 88.64(9) .
N126 Zn3 O160 103.48(8) .
N113 Zn3 O160 101.88(9) .
N141 Zn3 O160 93.74(9) .
N149 Zn3 O160 94.97(8) .
C5 N1 C2 106.7(2) .
C5 N1 Zn1 126.3(2) .
C2 N1 Zn1 126.40(19) .
N1 C2 C42 125.9(3) .
N1 C2 C3 109.3(2) .
C42 C2 C3 124.8(3) .
C4 C3 C2 107.3(3) .
C4 C3 H3 126.3 .
C2 C3 H3 126.3 .
C3 C4 C5 106.9(3) .
C3 C4 H4 126.5 .
C5 C4 H4 126.5 .
N1 C5 C6 125.8(3) .
N1 C5 C4 109.7(2) .
C6 C5 C4 124.5(3) .
C5 C6 C13 125.5(3) .
C5 C6 C12 117.9(3) .
C13 C6 C12 116.6(3) .
C8 C7 C12 120.5(3) .
C8 C7 H7 119.8 .
C12 C7 H7 119.8 .
C7 C8 C9 120.9(3) .
C7 C8 H8 119.6 .
C9 C8 H8 119.6 .
C10 C9 C8 119.0(3) .
C10 C9 H9 120.5 .
C8 C9 H9 120.5 .
C9 C10 C11 120.5(3) .
C9 C10 H10 119.8 .
C11 C10 H10 119.8 .
C10 C11 C12 120.8(3) .
C10 C11 H11 119.6 .
C12 C11 H11 119.6 .
C11 C12 C7 118.4(3) .
C11 C12 C6 121.0(3) .
C7 C12 C6 120.6(3) .
N17 C13 C6 125.3(3) .
N17 C13 C14 109.7(3) .
C6 C13 C14 125.0(3) .
C15 C14 C13 107.3(3) .
C15 C14 H14 126.4 .
C13 C14 H14 126.4 .
C14 C15 C16 106.7(3) .
C14 C15 H15 126.7 .
C16 C15 H15 126.7 .
N17 C16 C18 125.0(3) .
N17 C16 C15 109.8(3) .
C18 C16 C15 125.3(3) .
C13 N17 C16 106.6(2) .
C13 N17 Zn1 125.69(19) .
C16 N17 Zn1 126.5(2) .
C16 C18 C25 125.7(3) .
C16 C18 C19 117.7(3) .
C25 C18 C19 116.5(3) .
C20 C19 C24 118.5(3) .
C20 C19 C18 119.4(3) .
C24 C19 C18 122.0(3) .
C19 C20 C21 120.7(3) .
C19 C20 H20 119.6 .
C21 C20 H20 119.6 .
C22 C21 C20 120.0(3) .
C22 C21 H21 120.0 .
C20 C21 H21 120.0 .
C23 C22 C21 119.7(3) .
C23 C22 H22 120.2 .
C21 C22 H22 120.2 .
C22 C23 C24 120.9(3) .
C22 C23 H23 119.6 .
C24 C23 H23 119.6 .
C23 C24 C19 120.2(3) .
C23 C24 H24 119.9 .
C19 C24 H24 119.9 .
N29 C25 C18 125.7(3) .
N29 C25 C26 109.6(3) .
C18 C25 C26 124.6(3) .
C27 C26 C25 107.5(3) .
C27 C26 H26 126.3 .
C25 C26 H26 126.3 .
C26 C27 C28 107.1(3) .
C26 C27 H27 126.5 .
C28 C27 H27 126.5 .
N29 C28 C30 126.2(3) .
N29 C28 C27 109.6(3) .
C30 C28 C27 124.1(3) .
C28 N29 C25 106.2(2) .
C28 N29 Zn1 126.83(19) .
C25 N29 Zn1 126.93(19) .
C37 C30 C28 125.0(3) .
C37 C30 C31 118.2(3) .
C28 C30 C31 116.8(3) .
C32 C31 C36 118.5(3) .
C32 C31 C30 121.0(3) .
C36 C31 C30 120.5(3) .
C33 C32 C31 120.6(3) .
C33 C32 H32 119.7 .
C31 C32 H32 119.7 .
C34 C33 C32 120.2(3) .
C34 C33 H33 119.9 .
C32 C33 H33 119.9 .
C35 C34 C33 119.8(3) .
C35 C34 H34 120.1 .
C33 C34 H34 120.1 .
C34 C35 C36 120.6(3) .
C34 C35 H35 119.7 .
C36 C35 H35 119.7 .
C35 C36 C31 120.3(3) .
C35 C36 H36 119.8 .
C31 C36 H36 119.8 .
N38 C37 C30 125.2(3) .
N38 C37 C41 109.7(2) .
C30 C37 C41 125.1(3) .
C37 N38 C39 106.2(2) .
C37 N38 Zn1 127.04(19) .
C39 N38 Zn1 126.5(2) .
N38 C39 C42 124.9(3) .
N38 C39 C40 109.9(3) .
C42 C39 C40 125.1(3) .
C41 C40 C39 107.4(3) .
C41 C40 H40 126.3 .
C39 C40 H40 126.3 .
C40 C41 C37 106.8(3) .
C40 C41 H41 126.6 .
C37 C41 H41 126.6 .
C2 C42 C39 125.8(3) .
C2 C42 C43 117.1(3) .
C39 C42 C43 117.1(2) .
C48 C43 C44 118.7(3) .
C48 C43 C42 120.6(3) .
C44 C43 C42 120.7(3) .
C43 C44 C45 121.0(3) .
C43 C44 H44 119.5 .
C45 C44 H44 119.5 .
C46 C45 C44 119.6(3) .
C46 C45 H45 120.2 .
C44 C45 H45 120.2 .
C47 C46 C45 120.1(3) .
C47 C46 H46 120.0 .
C45 C46 H46 120.0 .
C46 C47 C48 119.8(3) .
C46 C47 H47 120.1 .
C48 C47 H47 120.1 .
C43 C48 C47 120.8(3) .
C43 C48 H48 119.6 .
C47 C48 H48 119.6 .
C56 N55 C52 127.4(3) .
C56 N55 H55 116.3 .
C52 N55 H55 116.3 .
C50 N49 C54 120.0 .
C50 N49 Zn1 118.08(9) .
C54 N49 Zn1 121.92(9) .
N49 C50 C51 120.0 .
N49 C50 H50 120.0 .
C51 C50 H50 120.0 .
C52 C51 C50 120.0 .
C52 C51 H51 120.0 .
C50 C51 H51 120.0 .
C51 C52 C53 120.0 .
C51 C52 N55 115.72(16) .
C53 C52 N55 124.27(16) .
C54 C53 C52 120.0 .
C54 C53 H53 120.0 .
C52 C53 H53 120.0 .
C53 C54 N49 120.0 .
C53 C54 H54 120.0 .
N49 C54 H54 120.0 .
O57 C56 N55 124.7(3) .
O57 C56 N58 124.5(3) .
N55 C56 N58 110.8(3) .
C56 N58 C59 126.7(3) .
C56 N58 H58 116.6 .
C59 N58 H58 116.6 .
C60 C59 C64 120.0 .
C60 C59 N58 115.50(18) .
C64 C59 N58 124.44(18) .
C59 C60 C61 120.0 .
C59 C60 H60 120.0 .
C61 C60 H60 120.0 .
C60 C61 N62 120.0 .
C60 C61 H61 120.0 .
N62 C61 H61 120.0 .
C63 N62 C61 120.0 .
C63 N62 Zn2 123.27(10) .
C61 N62 Zn2 116.50(10) .
N62 C63 C64 120.0 .
N62 C63 H63 120.0 .
C64 C63 H63 120.0 .
C63 C64 C59 120.0 .
C63 C64 H64 120.0 .
C59 C64 H64 120.0 .
C69 N65 C66 106.3(3) .
C69 N65 Zn2 126.8(2) .
C66 N65 Zn2 126.1(2) .
N65 C66 C77 125.2(3) .
N65 C66 C67 109.0(3) .
C77 C66 C67 125.8(4) .
C68 C67 C66 108.2(4) .
C68 C67 H67 125.9 .
C66 C67 H67 125.9 .
C67 C68 C69 106.5(4) .
C67 C68 H68 126.7 .
C69 C68 H68 126.7 .
N65 C69 C70 125.6(3) .
N65 C69 C68 110.0(3) .
C70 C69 C68 124.4(3) .
C110 C70 C69 125.1(3) .
C110 C70 C71 118.0(3) .
C69 C70 C71 116.9(3) .
C76 C71 C72 118.0(4) .
C76 C71 C70 121.7(4) .
C72 C71 C70 120.3(3) .
C73 C72 C71 120.9(4) .
C73 C72 H72 119.5 .
C71 C72 H72 119.5 .
C74 C73 C72 120.1(5) .
C74 C73 H73 120.0 .
C72 C73 H73 120.0 .
C75 C74 C73 119.4(4) .
C75 C74 H74 120.3 .
C73 C74 H74 120.3 .
C74 C75 C76 120.3(4) .
C74 C75 H75 119.8 .
C76 C75 H75 119.8 .
C71 C76 C75 121.3(4) .
C71 C76 H76 119.4 .
C75 C76 H76 119.4 .
C66 C77 C84 126.3(3) .
C66 C77 C78 114.2(3) .
C84 C77 C78 119.5(3) .
C79 C78 C83 120.0 .
C79 C78 C77 118.2(3) .
C83 C78 C77 121.7(3) .
C78 C79 C80 120.0 .
C78 C79 H79 120.0 .
C80 C79 H79 120.0 .
C79 C80 C81 120.0 .
C79 C80 H80 120.0 .
C81 C80 H80 120.0 .
C82 C81 C80 120.0 .
C82 C81 H81 120.0 .
C80 C81 H81 120.0 .
C83 C82 C81 120.0 .
C83 C82 H82 120.0 .
C81 C82 H82 120.0 .
C82 C83 C78 120.0 .
C82 C83 H83 120.0 .
C78 C83 H83 120.0 .
N88 C84 C77 125.5(3) .
N88 C84 C85 109.0(3) .
C77 C84 C85 125.5(3) .
C86 C85 C84 107.3(3) .
C86 C85 H85 126.4 .
C84 C85 H85 126.4 .
C85 C86 C87 107.4(3) .
C85 C86 H86 126.3 .
C87 C86 H86 126.3 .
N88 C87 C89 125.8(3) .
N88 C87 C86 109.3(3) .
C89 C87 C86 124.9(3) .
C87 N88 C84 107.0(3) .
C87 N88 Zn2 126.2(2) .
C84 N88 Zn2 124.3(2) .
C96 C89 C87 124.4(3) .
C96 C89 C90 118.4(3) .
C87 C89 C90 117.2(3) .
C91 C90 C95 117.7(3) .
C91 C90 C89 122.2(3) .
C95 C90 C89 120.1(3) .
C90 C91 C92 120.7(4) .
C90 C91 H91 119.6 .
C92 C91 H91 119.6 .
C93 C92 C91 119.5(4) .
C93 C92 H92 120.3 .
C91 C92 H92 120.3 .
C94 C93 C92 120.8(4) .
C94 C93 H93 119.6 .
C92 C93 H93 119.6 .
C93 C94 C95 120.3(4) .
C93 C94 H94 119.9 .
C95 C94 H94 119.9 .
C94 C95 C90 121.0(4) .
C94 C95 H95 119.5 .
C90 C95 H95 119.5 .
N100 C96 C89 126.3(3) .
N100 C96 C97 109.4(3) .
C89 C96 C97 124.2(3) .
C98 C97 C96 107.0(3) .
C98 C97 H97 126.5 .
C96 C97 H97 126.5 .
C97 C98 C99 107.3(3) .
C97 C98 H98 126.4 .
C99 C98 H98 126.4 .
N100 C99 C101 125.8(3) .
N100 C99 C98 109.5(3) .
C101 C99 C98 124.7(3) .
C99 N100 C96 106.8(3) .
C99 N100 Zn2 126.0(2) .
C96 N100 Zn2 126.5(2) .
C108 C101 C99 125.3(3) .
C108 C101 C102 118.1(3) .
C99 C101 C102 116.6(3) .
C103 C102 C107 118.3(3) .
C103 C102 C101 121.3(3) .
C107 C102 C101 120.3(3) .
C104 C103 C102 120.6(3) .
C104 C103 H103 119.7 .
C102 C103 H103 119.7 .
C105 C104 C103 120.5(4) .
C105 C104 H104 119.7 .
C103 C104 H104 119.7 .
C104 C105 C106 119.6(4) .
C104 C105 H105 120.2 .
C106 C105 H105 120.2 .
C105 C106 C107 120.3(4) .
C105 C106 H106 119.9 .
C107 C106 H106 119.9 .
C102 C107 C106 120.6(3) .
C102 C107 H107 119.7 .
C106 C107 H107 119.7 .
N109 C108 C101 125.6(3) .
N109 C108 C112 109.9(3) .
C101 C108 C112 124.6(3) .
C108 N109 C110 106.7(3) .
C108 N109 Zn2 126.5(2) .
C110 N109 Zn2 126.2(2) .
N109 C110 C70 125.9(3) .
N109 C110 C111 108.9(3) .
C70 C110 C111 125.1(3) .
C112 C111 C110 107.7(3) .
C112 C111 H111 126.1 .
C110 C111 H111 126.1 .
C111 C112 C108 106.8(3) .
C111 C112 H112 126.6 .
C108 C112 H112 126.6 .
C117 N113 C114 106.7(2) .
C117 N113 Zn3 126.75(19) .
C114 N113 Zn3 126.2(2) .
N113 C114 C153 126.1(3) .
N113 C114 C115 109.5(3) .
C153 C114 C115 124.3(3) .
C116 C115 C114 106.5(3) .
C116 C115 H115 126.7 .
C114 C115 H115 126.7 .
C115 C116 C117 107.8(3) .
C115 C116 H116 126.1 .
C117 C116 H116 126.1 .
N113 C117 C118 125.8(3) .
N113 C117 C116 109.5(2) .
C118 C117 C116 124.6(3) .
C125 C118 C117 124.4(3) .
C125 C118 C119 118.0(3) .
C117 C118 C119 117.6(3) .
C124 C119 C120 118.1(3) .
C124 C119 C118 122.0(3) .
C120 C119 C118 119.9(3) .
C121 C120 C119 120.9(3) .
C121 C120 H120 119.5 .
C119 C120 H120 119.5 .
C122 C121 C120 119.9(3) .
C122 C121 H121 120.0 .
C120 C121 H121 120.0 .
C121 C122 C123 120.0(3) .
C121 C122 H122 120.0 .
C123 C122 H122 120.0 .
C122 C123 C124 120.4(3) .
C122 C123 H123 119.8 .
C124 C123 H123 119.8 .
C123 C124 C119 120.7(3) .
C123 C124 H124 119.7 .
C119 C124 H124 119.7 .
N126 C125 C118 126.1(3) .
N126 C125 C129 109.6(3) .
C118 C125 C129 124.3(3) .
N126 C127 C130 125.5(3) .
N126 C127 C128 110.0(3) .
C130 C127 C128 124.4(3) .
C127 N126 C125 106.2(2) .
C127 N126 Zn3 126.67(19) .
C125 N126 Zn3 126.43(19) .
C129 C128 C127 107.0(3) .
C129 C128 H128 126.5 .
C127 C128 H128 126.5 .
C128 C129 C125 107.2(3) .
C128 C129 H129 126.4 .
C125 C129 H129 126.4 .
C127 C130 C137 124.9(3) .
C127 C130 C131 117.5(2) .
C137 C130 C131 117.6(3) .
C132 C131 C136 118.7(3) .
C132 C131 C130 121.3(3) .
C136 C131 C130 120.0(3) .
C131 C132 C133 120.7(3) .
C131 C132 H132 119.6 .
C133 C132 H132 119.6 .
C134 C133 C132 120.0(3) .
C134 C133 H133 120.0 .
C132 C133 H133 120.0 .
C135 C134 C133 119.4(3) .
C135 C134 H134 120.3 .
C133 C134 H134 120.3 .
C134 C135 C136 121.0(3) .
C134 C135 H135 119.5 .
C136 C135 H135 119.5 .
C131 C136 C135 120.1(3) .
C131 C136 H136 120.0 .
C135 C136 H136 120.0 .
N141 C137 C130 125.9(3) .
N141 C137 C138 109.6(3) .
C130 C137 C138 124.5(3) .
C139 C138 C137 107.1(3) .
C139 C138 H138 126.5 .
C137 C138 H138 126.5 .
C138 C139 C140 106.9(3) .
C138 C139 H139 126.6 .
C140 C139 H139 126.6 .
N141 C140 C142 125.6(3) .
N141 C140 C139 109.8(3) .
C142 C140 C139 124.5(3) .
C137 N141 C140 106.6(2) .
C137 N141 Zn3 125.85(19) .
C140 N141 Zn3 126.09(19) .
C149 C142 C140 125.3(3) .
C149 C142 C143 117.6(3) .
C140 C142 C143 117.1(3) .
C144 C143 C148 118.5(3) .
C144 C143 C142 120.0(3) .
C148 C143 C142 121.5(3) .
C143 C144 C145 120.5(3) .
C143 C144 H144 119.8 .
C145 C144 H144 119.8 .
C146 C145 C144 120.1(3) .
C146 C145 H145 119.9 .
C144 C145 H145 119.9 .
C147 C146 C145 120.0(3) .
C147 C146 H146 120.0 .
C145 C146 H146 120.0 .
C146 C147 C148 119.9(3) .
C146 C147 H147 120.1 .
C148 C147 H147 120.1 .
C147 C148 C143 121.0(3) .
C147 C148 H148 119.5 .
C143 C148 H148 119.5 .
N149 C149 C142 125.5(3) .
N149 C149 C152 109.4(3) .
C142 C149 C152 125.1(3) .
C150 N149 C149 106.6(2) .
C150 N149 Zn3 126.60(19) .
C149 N149 Zn3 126.00(19) .
N149 C150 C153 125.8(3) .
N149 C150 C151 109.8(3) .
C153 C150 C151 124.3(3) .
C152 C151 C150 107.0(3) .
C152 C151 H151 126.5 .
C150 C151 H151 126.5 .
C151 C152 C149 107.2(3) .
C151 C152 H152 126.4 .
C149 C152 H152 126.4 .
C114 C153 C150 124.9(3) .
C114 C153 C154 117.9(3) .
C150 C153 C154 117.2(3) .
C155 C154 C159 119.0(3) .
C155 C154 C153 121.8(3) .
C159 C154 C153 119.2(3) .
C154 C155 C156 120.3(3) .
C154 C155 H155 119.9 .
C156 C155 H155 119.9 .
C157 C156 C155 120.3(3) .
C157 C156 H156 119.8 .
C155 C156 H156 119.8 .
C158 C157 C156 119.7(3) .
C158 C157 H157 120.1 .
C156 C157 H157 120.1 .
C157 C158 C159 120.0(3) .
C157 C158 H158 120.0 .
C159 C158 H158 120.0 .
C158 C159 C154 120.7(3) .
C158 C159 H159 119.6 .
C154 C159 H159 119.6 .
C161 O160 Zn3 119.45(19) .
O160 C161 N162 125.5(3) .
O160 C161 H161 117.2 .
N162 C161 H161 117.2 .
C161 N162 C163 122.1(3) .
C161 N162 C164 121.8(3) .
C163 N162 C164 116.1(3) .
N162 C163 H16G 109.5 .
N162 C163 H16H 109.5 .
H16G C163 H16H 109.5 .
N162 C163 H16I 109.5 .
H16G C163 H16I 109.5 .
H16H C163 H16I 109.5 .
N162 C164 H16D 109.5 .
N162 C164 H16E 109.5 .
H16D C164 H16E 109.5 .
N162 C164 H16F 109.5 .
H16D C164 H16F 109.5 .
H16E C164 H16F 109.5 .
C200 O165 C166 75.9(7) .
O165 C166 N167 121.8(6) .
O165 C166 N200 100.0(7) .
O165 C200 N200 117.5(14) .
O165 C200 N167 100.3(9) .
C201 N167 C166 76.8(14) .
C201 N167 C169 48.2(13) .
C166 N167 C169 121.9(7) .
C201 N167 C168 157.0(15) .
C166 N167 C168 119.3(7) .
C169 N167 C168 118.8(7) .
C201 N167 C200 130.7(16) .
C166 N167 C200 60.5(6) .
C169 N167 C200 172.9(8) .
C168 N167 C200 59.3(7) .
C201 N167 C202 121.0(15) .
C166 N167 C202 132.5(9) .
C169 N167 C202 96.2(8) .
C200 N167 C202 78.6(9) .
C168 N200 C200 80.5(13) .
C168 N200 C202 50.7(11) .
C200 N200 C202 114.7(17) .
C168 N200 C166 127.8(14) .
C200 N200 C166 65.0(10) .
C202 N200 C166 178.3(16) .
C168 N200 C201 134.2(18) .
C200 N200 C201 122.5(16) .
C202 N200 C201 122.6(16) .
C166 N200 C201 57.6(11) .
N172 C171 H17A 109.5 .
N172 C171 H17B 109.5 .
H17A C171 H17B 109.5 .
N172 C171 H17C 109.5 .
H17A C171 H17C 109.5 .
H17B C171 H17C 109.5 .
C173 N172 C174 121.5(3) .
C173 N172 C171 120.3(3) .
C174 N172 C171 118.2(3) .
O170 C173 N172 125.9(4) .
O170 C173 H173 117.1 .
N172 C173 H173 117.1 .
N172 C174 H17D 109.5 .
N172 C174 H17E 109.5 .
H17D C174 H17E 109.5 .
N172 C174 H17F 109.5 .
H17D C174 H17F 109.5 .
H17E C174 H17F 109.5 .
O175 C176 N177 124.0(4) 1
O175 C176 N177 124.0(4) .
O175 C176 H176 122(2) 1
O175 C176 H176 122(2) .
N177 C176 H176 114(2) .
C176 N177 C178 121.5(4) .
C176 N177 C179 121.3(4) .
C178 N177 C179 117.2(4) .
N177 C178 H17J 109.5 .
N177 C178 H17K 109.5 .
H17J C178 H17K 109.5 .
N177 C178 H17L 109.5 .
H17J C178 H17L 109.5 .
H17K C178 H17L 109.5 .
N177 C179 H17G 109.5 .
N177 C179 H17H 109.5 .
H17G C179 H17H 109.5 .
N177 C179 H17I 109.5 .
H17G C179 H17I 109.5 .
H17H C179 H17I 109.5 .
O180 C181 N182 126.0(5) .
O180 C181 H181 117.0 .
N182 C181 H181 117.0 .
C181 N182 C184 119.0(5) .
C181 N182 C183 122.8(4) .
C184 N182 C183 118.2(5) .
N182 C183 H18A 109.5 .
N182 C183 H18B 109.5 .
H18A C183 H18B 109.5 .
N182 C183 H18C 109.5 .
H18A C183 H18C 109.5 .
H18B C183 H18C 109.5 .
N182 C184 H18D 109.5 .
N182 C184 H18E 109.5 .
H18D C184 H18E 109.5 .
N182 C184 H18F 109.5 .
H18D C184 H18F 109.5 .
H18E C184 H18F 109.5 .

loop_
_geom_bond_atom_site_label_1
_geom_bond_atom_site_label_2
_geom_bond_distance
_geom_bond_site_symmetry_2
Zn1 N29 2.055(2) .
Zn1 N1 2.062(2) .
Zn1 N38 2.075(2) .
Zn1 N17 2.085(2) .
Zn1 N49 2.1339(12) .
Zn2 N65 2.066(3) .
Zn2 N109 2.071(2) .
Zn2 N100 2.076(3) .
Zn2 N88 2.087(3) .
Zn2 N62 2.1182(14) .
Zn3 N126 2.054(2) .
Zn3 N113 2.061(2) .
Zn3 N141 2.064(2) .
Zn3 N149 2.076(2) .
Zn3 O160 2.167(2) .
N1 C5 1.369(4) .
N1 C2 1.375(4) .
C2 C42 1.404(4) .
C2 C3 1.446(4) .
C3 C4 1.349(4) .
C3 H3 0.9300 .
C4 C5 1.447(4) .
C4 H4 0.9300 .
C5 C6 1.401(4) .
C6 C13 1.406(4) .
C6 C12 1.501(4) .
C7 C8 1.379(4) .
C7 C12 1.397(4) .
C7 H7 0.9300 .
C8 C9 1.387(5) .
C8 H8 0.9300 .
C9 C10 1.383(5) .
C9 H9 0.9300 .
C10 C11 1.385(4) .
C10 H10 0.9300 .
C11 C12 1.393(4) .
C11 H11 0.9300 .
C13 N17 1.371(4) .
C13 C14 1.450(4) .
C14 C15 1.358(4) .
C14 H14 0.9300 .
C15 C16 1.449(4) .
C15 H15 0.9300 .
C16 N17 1.379(4) .
C16 C18 1.403(4) .
C18 C25 1.406(4) .
C18 C19 1.506(4) .
C19 C20 1.387(4) .
C19 C24 1.389(4) .
C20 C21 1.388(4) .
C20 H20 0.9300 .
C21 C22 1.376(5) .
C21 H21 0.9300 .
C22 C23 1.366(5) .
C22 H22 0.9300 .
C23 C24 1.387(5) .
C23 H23 0.9300 .
C24 H24 0.9300 .
C25 N29 1.380(4) .
C25 C26 1.434(4) .
C26 C27 1.342(4) .
C26 H26 0.9300 .
C27 C28 1.446(4) .
C27 H27 0.9300 .
C28 N29 1.369(4) .
C28 C30 1.407(4) .
C30 C37 1.404(4) .
C30 C31 1.499(4) .
C31 C32 1.390(4) .
C31 C36 1.402(4) .
C32 C33 1.388(4) .
C32 H32 0.9300 .
C33 C34 1.383(5) .
C33 H33 0.9300 .
C34 C35 1.376(5) .
C34 H34 0.9300 .
C35 C36 1.385(4) .
C35 H35 0.9300 .
C36 H36 0.9300 .
C37 N38 1.371(4) .
C37 C41 1.448(4) .
N38 C39 1.382(4) .
C39 C42 1.405(4) .
C39 C40 1.430(4) .
C40 C41 1.355(4) .
C40 H40 0.9300 .
C41 H41 0.9300 .
C42 C43 1.509(4) .
C43 C48 1.384(4) .
C43 C44 1.384(4) .
C44 C45 1.392(4) .
C44 H44 0.9300 .
C45 C46 1.384(5) .
C45 H45 0.9300 .
C46 C47 1.381(5) .
C46 H46 0.9300 .
C47 C48 1.395(4) .
C47 H47 0.9300 .
C48 H48 0.9300 .
N55 C56 1.373(4) .
N55 C52 1.403(3) .
N55 H55 0.8600 .
N49 C50 1.3900 .
N49 C54 1.3900 .
C50 C51 1.3900 .
C50 H50 0.9300 .
C51 C52 1.3900 .
C51 H51 0.9300 .
C52 C53 1.3900 .
C53 C54 1.3900 .
C53 H53 0.9300 .
C54 H54 0.9300 .
C56 O57 1.211(4) .
C56 N58 1.382(4) .
N58 C59 1.408(3) .
N58 H58 0.8600 .
C59 C60 1.3900 .
C59 C64 1.3900 .
C60 C61 1.3900 .
C60 H60 0.9300 .
C61 N62 1.3900 .
C61 H61 0.9300 .
N62 C63 1.3900 .
C63 C64 1.3900 .
C63 H63 0.9300 .
C64 H64 0.9300 .
N65 C69 1.367(4) .
N65 C66 1.372(4) .
C66 C77 1.400(5) .
C66 C67 1.441(6) .
C67 C68 1.331(6) .
C67 H67 0.9300 .
C68 C69 1.445(5) .
C68 H68 0.9300 .
C69 C70 1.404(5) .
C70 C110 1.394(5) .
C70 C71 1.503(5) .
C71 C76 1.373(5) .
C71 C72 1.386(6) .
C72 C73 1.384(6) .
C72 H72 0.9300 .
C73 C74 1.377(7) .
C73 H73 0.9300 .
C74 C75 1.366(7) .
C74 H74 0.9300 .
C75 C76 1.385(5) .
C75 H75 0.9300 .
C76 H76 0.9300 .
C77 C84 1.411(5) .
C77 C78 1.505(4) .
C78 C79 1.3900 .
C78 C83 1.3900 .
C79 C80 1.3900 .
C79 H79 0.9300 .
C80 C81 1.3900 .
C80 H80 0.9300 .
C81 C82 1.3900 .
C81 H81 0.9300 .
C82 C83 1.3900 .
C82 H82 0.9300 .
C83 H83 0.9300 .
C84 N88 1.375(4) .
C84 C85 1.449(5) .
C85 C86 1.338(5) .
C85 H85 0.9300 .
C86 C87 1.449(4) .
C86 H86 0.9300 .
C87 N88 1.363(4) .
C87 C89 1.413(5) .
C89 C96 1.403(4) .
C89 C90 1.490(5) .
C90 C91 1.381(5) .
C90 C95 1.395(5) .
C91 C92 1.400(5) .
C91 H91 0.9300 .
C92 C93 1.369(6) .
C92 H92 0.9300 .
C93 C94 1.349(6) .
C93 H93 0.9300 .
C94 C95 1.380(5) .
C94 H94 0.9300 .
C95 H95 0.9300 .
C96 N100 1.373(4) .
C96 C97 1.444(4) .
C97 C98 1.352(4) .
C97 H97 0.9300 .
C98 C99 1.440(4) .
C98 H98 0.9300 .
C99 N100 1.370(4) .
C99 C101 1.411(4) .
C101 C108 1.400(4) .
C101 C102 1.500(4) .
C102 C103 1.383(4) .
C102 C107 1.384(5) .
C103 C104 1.381(5) .
C103 H103 0.9300 .
C104 C105 1.369(6) .
C104 H104 0.9300 .
C105 C106 1.370(6) .
C105 H105 0.9300 .
C106 C107 1.387(5) .
C106 H106 0.9300 .
C107 H107 0.9300 .
C108 N109 1.373(4) .
C108 C112 1.443(4) .
N109 C110 1.377(4) .
C110 C111 1.449(4) .
C111 C112 1.348(5) .
C111 H111 0.9300 .
C112 H112 0.9300 .
N113 C117 1.370(4) .
N113 C114 1.374(4) .
C114 C153 1.401(4) .
C114 C115 1.454(4) .
C115 C116 1.349(4) .
C115 H115 0.9300 .
C116 C117 1.441(4) .
C116 H116 0.9300 .
C117 C118 1.407(4) .
C118 C125 1.401(4) .
C118 C119 1.493(4) .
C119 C124 1.394(4) .
C119 C120 1.395(4) .
C120 C121 1.388(4) .
C120 H120 0.9300 .
C121 C122 1.376(4) .
C121 H121 0.9300 .
C122 C123 1.378(5) .
C122 H122 0.9300 .
C123 C124 1.383(4) .
C123 H123 0.9300 .
C124 H124 0.9300 .
C125 N126 1.379(4) .
C125 C129 1.448(4) .
C127 N126 1.374(4) .
C127 C130 1.402(4) .
C127 C128 1.445(4) .
C128 C129 1.351(4) .
C128 H128 0.9300 .
C129 H129 0.9300 .
C130 C137 1.412(4) .
C130 C131 1.497(4) .
C131 C132 1.386(4) .
C131 C136 1.389(4) .
C132 C133 1.397(4) .
C132 H132 0.9300 .
C133 C134 1.382(5) .
C133 H133 0.9300 .
C134 C135 1.368(5) .
C134 H134 0.9300 .
C135 C136 1.396(5) .
C135 H135 0.9300 .
C136 H136 0.9300 .
C137 N141 1.366(4) .
C137 C138 1.441(4) .
C138 C139 1.353(4) .
C138 H138 0.9300 .
C139 C140 1.438(4) .
C139 H139 0.9300 .
C140 N141 1.368(4) .
C140 C142 1.412(4) .
C142 C149 1.401(4) .
C142 C143 1.505(4) .
C143 C144 1.381(4) .
C143 C148 1.391(4) .
C144 C145 1.388(5) .
C144 H144 0.9300 .
C145 C146 1.381(5) .
C145 H145 0.9300 .
C146 C147 1.371(5) .
C146 H146 0.9300 .
C147 C148 1.382(4) .
C147 H147 0.9300 .
C148 H148 0.9300 .
C149 N149 1.381(4) .
C149 C152 1.440(4) .
N149 C150 1.363(4) .
C150 C153 1.408(4) .
C150 C151 1.445(4) .
C151 C152 1.352(4) .
C151 H151 0.9300 .
C152 H152 0.9300 .
C153 C154 1.503(4) .
C154 C155 1.390(4) .
C154 C159 1.396(4) .
C155 C156 1.390(4) .
C155 H155 0.9300 .
C156 C157 1.389(5) .
C156 H156 0.9300 .
C157 C158 1.384(5) .
C157 H157 0.9300 .
C158 C159 1.386(4) .
C158 H158 0.9300 .
C159 H159 0.9300 .
O160 C161 1.245(3) .
C161 N162 1.318(4) .
C161 H161 0.9300 .
N162 C163 1.448(4) .
N162 C164 1.451(4) .
C163 H16G 0.9600 .
C163 H16H 0.9600 .
C163 H16I 0.9600 .
C164 H16D 0.9600 .
C164 H16E 0.9600 .
C164 H16F 0.9600 .
O165 C200 1.254(14) .
O165 C166 1.263(7) .
C166 N167 1.335(8) .
C166 N200 1.562(17) .
C200 N200 1.287(19) .
C200 N167 1.682(15) .
N167 C201 1.12(3) .
N167 C169 1.440(11) .
N167 C168 1.502(12) .
N167 C202 1.94(2) .
N200 C168 1.160(16) .
N200 C202 1.44(3) .
N200 C201 1.62(3) .
O170 C173 1.214(4) .
C171 N172 1.462(4) .
C171 H17A 0.9600 .
C171 H17B 0.9600 .
C171 H17C 0.9600 .
N172 C173 1.342(4) .
N172 C174 1.455(4) .
C173 H173 0.9300 .
C174 H17D 0.9600 .
C174 H17E 0.9600 .
C174 H17F 0.9600 .
O175 C176 1.241(5) .
C176 O175 1.241(5) 1
C176 N177 1.328(5) .
C176 H176 0.97(4) .
N177 C178 1.452(6) .
N177 C179 1.464(5) .
C178 H17J 0.9600 .
C178 H17K 0.9600 .
C178 H17L 0.9600 .
C179 H17G 0.9600 .
C179 H17H 0.9600 .
C179 H17I 0.9600 .
O180 C181 1.164(5) .
C181 N182 1.346(6) .
C181 H181 0.9300 .
N182 C184 1.434(6) .
N182 C183 1.448(6) .
C183 H18A 0.9600 .
C183 H18B 0.9600 .
C183 H18C 0.9600 .
C184 H18D 0.9600 .
C184 H18E 0.9600 .
C184 H18F 0.9600 .

loop_
_geom_hbond_atom_site_label_D
_geom_hbond_atom_site_label_H
_geom_hbond_atom_site_label_A
_geom_hbond_distance_DH
_geom_hbond_distance_HA
_geom_hbond_distance_DA
_geom_hbond_angle_DHA
_geom_hbond_site_symmetry_A
N55 H55 O175 0.86 1.94 2.786(3) 169.2 1
N58 H58 O175 0.86 2.37 3.122(3) 146.2 1
N58 H58 O165 0.86 2.51 3.090(3) 125.5 2_666
C103 H103 O170 0.93 2.54 3.232(4) 132.0 2_566
